data_1569375
loop_
_publ_author_name
'Boer, Stephanie A.'
'Price, Jason R.'
'Riboldi-Tunnicliffe, Alan'
'Williamson, Rachel'
'Summers, Aston'
'Turner, Gemma F.'
'Jones, Isabelle'
'Bond, Charles'
'Vrielink, Alice'
'Marshall, Andrew C.'
'Hitchings, John'
'Moggach, Stephen A.'

_publ_section_title
;
 High-pressure single-crystal diffraction at the Australian Synchrotron.
;
_journal_issue 4
_journal_name_full 'Journal of synchrotron radiation'
_journal_page_first 841
_journal_page_last 846
_journal_paper_doi 10.1107/S160057752300406X
_journal_volume 30
_journal_year 2023
_chemical_absolute_configuration syn
_chemical_formula_moiety 'C4 H9 N O3'
_chemical_formula_sum 'C4 H9 N O3'
_chemical_formula_weight 119.12
_space_group_crystal_system orthorhombic
_space_group_IT_number 19
_space_group_name_Hall 'P 2ac 2ab'
_space_group_name_H-M_alt 'P 21 21 21'
_atom_sites_solution_hydrogens geom
_atom_sites_solution_primary dual
_audit_creation_date 2022-11-30
_audit_creation_method
;
Olex2 1.5
(compiled 2022.04.07 svn.rca3783a0 for OlexSys, GUI svn.r6498)
;
_cell_angle_alpha 90
_cell_angle_beta 90
_cell_angle_gamma 90
_cell_formula_units_Z 4
_cell_length_a 5.1419(2)
_cell_length_b 7.7217(4)
_cell_length_c 13.613(5)
_cell_measurement_reflns_used 4402
_cell_measurement_temperature 293
_cell_measurement_theta_max 27.5260
_cell_measurement_theta_min 3.9800
_cell_volume 540.5(2)
_computing_cell_refinement 'CrysAlisPro 1.171.41.123a (Rigaku OD, 2022)'
_computing_data_collection 'CrysAlisPro 1.171.41.123a (Rigaku OD, 2022)'
_computing_data_reduction 'CrysAlisPro 1.171.41.123a (Rigaku OD, 2022)'
_computing_molecular_graphics 'Olex2 1.5 (Dolomanov et al., 2009)'
_computing_publication_material 'Olex2 1.5 (Dolomanov et al., 2009)'
_computing_structure_refinement 'XL  (Sheldrick, 2008)'
_computing_structure_solution 'SHELXT  (Sheldrick, 2015)'
_diffrn_ambient_temperature 293
_diffrn_detector 'Hybrid Pixel Array Detector'
_diffrn_detector_area_resol_mean 10.0000
_diffrn_detector_type HyPix
_diffrn_measured_fraction_theta_full 0.512
_diffrn_measured_fraction_theta_max 0.501
_diffrn_measurement_details
;
List of Runs (angles in degrees, time in seconds):

  # Type    Start    End  Width  t~exp~   \w     \q     \k     \f   Frames
--------------------------------------------------------------------------
  1  \w     -2.00  69.00   0.50    3.00    --   24.20 -82.00-151.00  142
  2  \w     -8.00  63.00   0.50    3.00    --   24.20 -67.00  23.00  142
  3  \w    -48.00  -5.00   0.50    3.00    --   24.20 114.00 -45.00   86
  4  \w    -43.00  16.00   0.50    3.00    --   24.20  38.00-180.00  118
  5  \w    -29.00  -9.00   0.50    3.00    --   24.20  77.00 -30.00   40
  6  \w     68.00 106.00   0.50    3.00    --   24.20 178.00  90.00   76
  7  \w    -23.00  16.00   0.50    3.00    --   24.20  67.00 157.00   78
  8  \w    -48.00  -5.00   0.50    3.00    --   24.20 114.00 135.00   86
  9  \w    -30.00  39.00   0.50    3.00    --   24.20   0.00   0.00  138
 10  \w    -22.00  27.00   0.50    3.00    --   24.20 -19.00-180.00   98
 11  \w    -26.00  53.00   0.50    3.00    --  -24.59 -40.00-167.00  158
 12  \w    -27.00  27.00   0.50    3.00    --  -24.59  19.00-180.00  108
 13  \w     -4.00  18.00   0.50    3.00    --  -24.59 -57.00  30.00   44
 14  \w    -57.00  22.00   0.50    3.00    --  -24.59  53.00 -17.00  158
 15  \w    -29.00  -9.00   0.50    3.00    --   24.20  77.00   0.00   40
 16  \w     60.00 106.00   0.50    3.00    --   24.20 178.00 -90.00   92
 17  \w    -36.00 -16.00   0.50    3.00    --   24.20  38.00   0.00   40
 18  \w    -29.00  -9.00   0.50    3.00    --   24.20  77.00 150.00   40
 19  \w     30.00  71.00   0.50    3.00    --   24.20 -99.00-150.00   82
 20  \w    -36.00 -16.00   0.50    3.00    --  -24.59  38.00 -30.00   40
 21  \w    -35.00  44.00   0.50    3.00    --  -24.59 -13.00   3.00  158
 22  \w    -26.00  53.00   0.50    3.00    --  -24.59 -40.00  12.00  158
 23  \w    -32.00  47.00   0.50    3.00    --  -24.59 -26.00   8.00  158
 24  \w    -27.00  27.00   0.50    3.00    --  -24.59 -19.00-180.00  108
 25  \w    -38.00  -9.00   0.50    3.00    --  -24.59  77.00 -30.00   58
 26  \w    -36.00 -16.00   0.50    3.00    --  -24.59  38.00 150.00   40
 27  \w    -53.00  26.00   0.50    3.00    --  -24.59  40.00 -12.00  158
 28  \w    -57.00  22.00   0.50    3.00    --  -24.59  53.00 -17.00  158
 29  \w    -63.00  16.00   0.50    3.00    --  -24.59  67.00 -23.00  158
 30  \w    -69.00 -44.00   0.50    3.00    --  -24.59  82.00 -29.00   50
 31  \w    -44.00  35.00   0.50    3.00    --  -24.59  13.00  -3.00  158
;
_diffrn_measurement_device 'four-circle diffractometer'
_diffrn_measurement_device_type 'XtaLAB Synergy, Single source at home/near, HyPix'
_diffrn_measurement_method '\w scans'
_diffrn_orient_matrix_type 'CrysAlisPro convention (1999,Acta A55,543-557)'
_diffrn_orient_matrix_UB_11 -0.0012468000
_diffrn_orient_matrix_UB_12 -0.0239489000
_diffrn_orient_matrix_UB_13 0.0502806000
_diffrn_orient_matrix_UB_21 0.1028521000
_diffrn_orient_matrix_UB_22 0.0589588000
_diffrn_orient_matrix_UB_23 0.0094255000
_diffrn_orient_matrix_UB_31 -0.0919561000
_diffrn_orient_matrix_UB_32 0.0662543000
_diffrn_orient_matrix_UB_33 0.0098185000
_diffrn_radiation_monochromator mirror
_diffrn_radiation_probe x-ray
_diffrn_radiation_type 'Mo K\a'
_diffrn_radiation_wavelength 0.71073
_diffrn_reflns_av_R_equivalents 0.0591
_diffrn_reflns_av_unetI/netI 0.0313
_diffrn_reflns_Laue_measured_fraction_full 0.512
_diffrn_reflns_Laue_measured_fraction_max 0.501
_diffrn_reflns_limit_h_max 6
_diffrn_reflns_limit_h_min -6
_diffrn_reflns_limit_k_max 9
_diffrn_reflns_limit_k_min -9
_diffrn_reflns_limit_l_max 8
_diffrn_reflns_limit_l_min -8
_diffrn_reflns_number 7737
_diffrn_reflns_point_group_measured_fraction_full 0.517
_diffrn_reflns_point_group_measured_fraction_max 0.507
_diffrn_reflns_theta_full 25.242
_diffrn_reflns_theta_max 26.367
_diffrn_reflns_theta_min 3.991
_diffrn_source 'micro-focus sealed X-ray tube'
_diffrn_source_type 'PhotonJet (Mo) X-ray Source'
_exptl_absorpt_coefficient_mu 0.125
_exptl_absorpt_correction_T_max 1.00000
_exptl_absorpt_correction_T_min 0.20274
_exptl_absorpt_correction_type multi-scan
_exptl_absorpt_process_details
;
CrysAlisPro 1.171.41.123a (Rigaku Oxford Diffraction, 2022)
Empirical absorption correction using spherical harmonics,
implemented in SCALE3 ABSPACK scaling algorithm.
;
_exptl_crystal_colour 'clear light colourless'
_exptl_crystal_colour_lustre clear
_exptl_crystal_colour_modifier light
_exptl_crystal_colour_primary colourless
_exptl_crystal_density_diffrn 1.464
_exptl_crystal_description block
_exptl_crystal_F_000 256
_exptl_crystal_size_max 0.2
_exptl_crystal_size_mid 0.2
_exptl_crystal_size_min 0.1
_refine_diff_density_max 0.166
_refine_diff_density_min -0.175
_refine_diff_density_rms 0.047
_refine_ls_abs_structure_details
;
 Flack x determined using 170 quotients [(I+)-(I-)]/[(I+)+(I-)]
 (Parsons, Flack and Wagner, Acta Cryst. B69 (2013) 249-259).
;
_refine_ls_abs_structure_Flack -0.6(10)
_refine_ls_extinction_method none
_refine_ls_goodness_of_fit_ref 1.131
_refine_ls_hydrogen_treatment constr
_refine_ls_matrix_type full
_refine_ls_number_parameters 76
_refine_ls_number_reflns 567
_refine_ls_number_restraints 48
_refine_ls_restrained_S_all 1.109
_refine_ls_R_factor_all 0.0542
_refine_ls_R_factor_gt 0.0404
_refine_ls_shift/su_max 0.000
_refine_ls_shift/su_mean 0.000
_refine_ls_structure_factor_coef Fsqd
_refine_ls_weighting_details 'w=1/[\s^2^(Fo^2^)+(0.0652P)^2^+0.2675P] where P=(Fo^2^+2Fc^2^)/3'
_refine_ls_weighting_scheme calc
_refine_ls_wR_factor_gt 0.1017
_refine_ls_wR_factor_ref 0.1246
_reflns_Friedel_coverage 0.653
_reflns_Friedel_fraction_full 0.524
_reflns_Friedel_fraction_max 0.515
_reflns_number_gt 482
_reflns_number_total 567
_reflns_threshold_expression 'I > 2\s(I)'
_cod_data_source_file vy5009sup1.cif
_cod_data_source_block threonine_150000kPa_lab
_cod_original_cell_volume 540.49(19)
_cod_database_code 1569375
_shelx_shelxl_version_number 2019/1
_chemical_oxdiff_formula 'C4 H7 O3 N'
_chemical_oxdiff_usercomment 'L-threonine in tiny DAC'
_shelx_space_group_comment
;
The symmetry employed for this shelxl refinement is uniquely defined
by the following loop, which should always be used as a source of
symmetry information in preference to the above space-group names.
They are only intended as comments.
;
_shelx_estimated_absorpt_t_max 0.988
_shelx_estimated_absorpt_t_min 0.975
_olex2_refinement_description
;
1. Fixed Uiso
 At 1.2 times of:
  All C(H) groups, All N(H,H,H) groups
 At 1.5 times of:
  All C(H,H,H) groups, All O(H) groups
2. Rigid body (RIGU) restrains
 C3, O3, C2, C4, N1, C1, O1, O2
 with sigma for 1-2 distances of 0.001 and sigma for 1-3 distances of 0.001
3.a Ternary CH refined with riding coordinates:
 C3(H3A), C2(H2)
3.b Idealised Me refined as rotating group:
 N1(H1A,H1B,H1C), C4(H4A,H4B,H4C)
3.c Idealised tetrahedral OH refined as rotating group:
 O3(H3)
;
_olex2_submission_special_instructions 'No special instructions were received'
_oxdiff_exptl_absorpt_empirical_details
;
Empirical correction (ABSPACK) includes:
- Absorption correction using spherical harmonics
- Frame scaling
;
_oxdiff_exptl_absorpt_empirical_full_max 3.504
_oxdiff_exptl_absorpt_empirical_full_min 0.703

loop_
_space_group_symop_operation_xyz
'x, y, z'
'-x+1/2, -y, z+1/2'
'-x, y+1/2, -z+1/2'
'x+1/2, -y+1/2, -z'

loop_
_atom_site_label
_atom_site_type_symbol
_atom_site_fract_x
_atom_site_fract_y
_atom_site_fract_z
_atom_site_U_iso_or_equiv
_atom_site_adp_type
_atom_site_occupancy
_atom_site_site_symmetry_order
_atom_site_calc_flag
_atom_site_refinement_flags_posn
_atom_site_refinement_flags_adp
_atom_site_refinement_flags_occupancy
_atom_site_disorder_assembly
_atom_site_disorder_group
O3 O 0.2200(7) 0.3977(4) 0.4852(6) 0.0327(16) Uani 1 1 d . . . . .
H3 H 0.159461 0.466152 0.445243 0.049 Uiso 1 1 calc R U . . .
O1 O 0.2798(7) 0.4654(5) 0.8072(6) 0.0376(17) Uani 1 1 d . . . . .
O2 O 0.6906(7) 0.4597(4) 0.7533(6) 0.0329(18) Uani 1 1 d . . . . .
N1 N 0.1065(8) 0.2612(5) 0.6647(7) 0.0229(19) Uani 1 1 d . . . . .
H1A H 0.027303 0.251025 0.606850 0.027 Uiso 1 1 calc R U . . .
H1B H 0.005196 0.320201 0.705789 0.027 Uiso 1 1 calc R U . . .
H1C H 0.137195 0.156340 0.689256 0.027 Uiso 1 1 calc R U . . .
C1 C 0.4501(9) 0.4330(5) 0.7427(8) 0.0219(14) Uani 1 1 d . . . . .
C3 C 0.3179(10) 0.4919(6) 0.5695(8) 0.0252(15) Uani 1 1 d . . . . .
H3A H 0.186659 0.575898 0.590952 0.030 Uiso 1 1 calc R U . . .
C2 C 0.3587(9) 0.3554(5) 0.6515(8) 0.0209(14) Uani 1 1 d . . . . .
H2 H 0.489698 0.272170 0.629057 0.025 Uiso 1 1 calc R U . . .
C4 C 0.5656(10) 0.5868(7) 0.5436(10) 0.035(2) Uani 1 1 d . . . . .
H4A H 0.704798 0.504957 0.536266 0.052 Uiso 1 1 calc R U . . .
H4B H 0.607771 0.667194 0.595003 0.052 Uiso 1 1 calc R U . . .
H4C H 0.541732 0.648598 0.483072 0.052 Uiso 1 1 calc R U . . .

loop_
_atom_site_aniso_label
_atom_site_aniso_U_11
_atom_site_aniso_U_22
_atom_site_aniso_U_33
_atom_site_aniso_U_23
_atom_site_aniso_U_13
_atom_site_aniso_U_12
O3 0.041(2) 0.0332(16) 0.024(4) 0.0031(18) -0.008(2) -0.0075(14)
O1 0.0291(16) 0.054(2) 0.030(5) -0.016(2) 0.001(2) -0.0014(14)
O2 0.0256(13) 0.0409(18) 0.032(6) -0.009(2) -0.0029(19) -0.0006(11)
N1 0.0238(17) 0.0253(16) 0.019(6) 0.000(2) -0.002(2) -0.0015(12)
C1 0.0254(14) 0.0181(16) 0.022(4) -0.0014(18) -0.0031(17) 0.0034(12)
C3 0.0267(19) 0.0255(16) 0.023(4) 0.0025(17) -0.004(2) -0.0017(15)
C2 0.0210(16) 0.0203(15) 0.021(4) -0.0008(16) -0.0007(17) 0.0012(13)
C4 0.036(2) 0.039(2) 0.030(7) 0.007(3) -0.006(3) -0.0117(18)

loop_
_atom_type_symbol
_atom_type_description
_atom_type_scat_dispersion_real
_atom_type_scat_dispersion_imag
_atom_type_scat_source
C C 0.0033 0.0016 'International Tables Vol C Tables 4.2.6.8 and 6.1.1.4'
H H 0.0000 0.0000 'International Tables Vol C Tables 4.2.6.8 and 6.1.1.4'
N N 0.0061 0.0033 'International Tables Vol C Tables 4.2.6.8 and 6.1.1.4'
O O 0.0106 0.0060 'International Tables Vol C Tables 4.2.6.8 and 6.1.1.4'

loop_
_geom_angle_atom_site_label_1
_geom_angle_atom_site_label_2
_geom_angle_atom_site_label_3
_geom_angle
_geom_angle_site_symmetry_1
_geom_angle_site_symmetry_3
_geom_angle_publ_flag
C3 O3 H3 109.5 . . ?
H1A N1 H1B 109.5 . . ?
H1A N1 H1C 109.5 . . ?
H1B N1 H1C 109.5 . . ?
C2 N1 H1A 109.5 . . ?
C2 N1 H1B 109.5 . . ?
C2 N1 H1C 109.5 . . ?
O1 C1 C2 116.7(5) . . ?
O2 C1 O1 124.4(9) . . ?
O2 C1 C2 118.8(8) . . ?
O3 C3 H3A 109.2 . . ?
O3 C3 C2 106.0(4) . . ?
O3 C3 C4 110.5(8) . . ?
C2 C3 H3A 109.2 . . ?
C4 C3 H3A 109.2 . . ?
C4 C3 C2 112.6(6) . . ?
N1 C2 C3 107.4(5) . . ?
N1 C2 H2 108.3 . . ?
C1 C2 N1 112.2(8) . . ?
C1 C2 C3 112.2(4) . . ?
C1 C2 H2 108.3 . . ?
C3 C2 H2 108.3 . . ?
C3 C4 H4A 109.5 . . ?
C3 C4 H4B 109.5 . . ?
C3 C4 H4C 109.5 . . ?
H4A C4 H4B 109.5 . . ?
H4A C4 H4C 109.5 . . ?
H4B C4 H4C 109.5 . . ?

loop_
_geom_bond_atom_site_label_1
_geom_bond_atom_site_label_2
_geom_bond_distance
_geom_bond_site_symmetry_2
_geom_bond_publ_flag
O3 H3 0.8200 . ?
O3 C3 1.449(13) . ?
O1 C1 1.266(10) . ?
O2 C1 1.262(6) . ?
N1 H1A 0.8900 . ?
N1 H1B 0.8900 . ?
N1 H1C 0.8900 . ?
N1 C2 1.497(6) . ?
C1 C2 1.456(13) . ?
C3 H3A 0.9800 . ?
C3 C2 1.550(13) . ?
C3 C4 1.512(8) . ?
C2 H2 0.9800 . ?
C4 H4A 0.9600 . ?
C4 H4B 0.9600 . ?
C4 H4C 0.9600 . ?

loop_
_geom_torsion_atom_site_label_1
_geom_torsion_atom_site_label_2
_geom_torsion_atom_site_label_3
_geom_torsion_atom_site_label_4
_geom_torsion
_geom_torsion_site_symmetry_1
_geom_torsion_site_symmetry_2
_geom_torsion_site_symmetry_3
_geom_torsion_site_symmetry_4
_geom_torsion_publ_flag
O3 C3 C2 N1 -54.5(7) . . . . ?
O3 C3 C2 C1 -178.3(4) . . . . ?
O1 C1 C2 N1 -23.9(7) . . . . ?
O1 C1 C2 C3 97.1(7) . . . . ?
O2 C1 C2 N1 154.5(5) . . . . ?
O2 C1 C2 C3 -84.5(6) . . . . ?
C4 C3 C2 N1 -175.5(7) . . . . ?
C4 C3 C2 C1 60.8(8) . . . . ?

_cod_database_fobs_code 1569375
